data_7040525
loop_
_publ_author_name
'Efremova, Olga A.'
'Vorotnikov, Yuri A.'
'Brylev, Konstantin A.'
'Vorotnikova, Natalya A.'
'Novozhilov, Igor N.'
'Kuratieva, Natalia V.'
'Edeleva, Mariya V.'
'Benoit, David M.'
'Kitamura, Noboru'
'Mironov, Yuri V.'
'Shestopalov, Michael A.'
'Sutherland, Andrew J.'

_publ_section_title
;
 Octahedral molybdenum cluster complexes with aromatic sulfonate ligands.
;
_journal_issue 39
_journal_name_full 'Dalton transactions (Cambridge, England : 2003)'
_journal_page_first 15427
_journal_paper_doi 10.1039/c6dt02863b
_journal_volume 45
_journal_year 2016
_chemical_formula_moiety 'C36 H30 Br8 Mo6 O18 S6, 2(C16 H36 N)'
_chemical_formula_sum 'C68 H102 Br8 Mo6 N2 O18 S6'
_chemical_formula_weight 2642.79
_space_group_crystal_system triclinic
_space_group_IT_number 2
_space_group_name_Hall '-P 1'
_space_group_name_H-M_alt 'P -1'
_symmetry_space_group_name_Hall '-P 1'
_symmetry_space_group_name_H-M 'P -1'
_atom_sites_solution_hydrogens geom
_atom_sites_solution_primary direct
_atom_sites_solution_secondary difmap
_audit_creation_method SHELXL-2014/7
_audit_update_record
;
2016-08-26 deposited with the CCDC.
2016-08-30 downloaded from the CCDC.
;
_cell_angle_alpha 79.340(2)
_cell_angle_beta 82.933(2)
_cell_angle_gamma 89.376(2)
_cell_formula_units_Z 2
_cell_length_a 13.5246(6)
_cell_length_b 13.9726(6)
_cell_length_c 24.5968(13)
_cell_measurement_reflns_used 9902
_cell_measurement_temperature 150(2)
_cell_measurement_theta_max 28.33
_cell_measurement_theta_min 2.31
_cell_volume 4532.9(4)
_computing_cell_refinement 'Bruker SAINT'
_computing_data_collection 'Bruker APEX2'
_computing_data_reduction 'Bruker SAINT'
_computing_molecular_graphics 'Bruker SHELXTL'
_computing_publication_material 'Bruker SHELXTL'
_computing_structure_refinement 'Bruker SHELXTL'
_computing_structure_solution 'Bruker SHELXTL'
_diffrn_ambient_temperature 150(2)
_diffrn_detector_area_resol_mean 25
_diffrn_measured_fraction_theta_full 0.998
_diffrn_measured_fraction_theta_max 0.967
_diffrn_measurement_device_type 'Bruker Nonius X8Apex CCD area-detector'
_diffrn_measurement_method '\f scans'
_diffrn_radiation_monochromator graphite
_diffrn_radiation_probe x-ray
_diffrn_radiation_type MoK\a
_diffrn_radiation_wavelength 0.71073
_diffrn_reflns_av_R_equivalents 0.0290
_diffrn_reflns_av_unetI/netI 0.0604
_diffrn_reflns_Laue_measured_fraction_full 0.998
_diffrn_reflns_Laue_measured_fraction_max 0.967
_diffrn_reflns_limit_h_max 18
_diffrn_reflns_limit_h_min -17
_diffrn_reflns_limit_k_max 18
_diffrn_reflns_limit_k_min -18
_diffrn_reflns_limit_l_max 32
_diffrn_reflns_limit_l_min -31
_diffrn_reflns_number 42896
_diffrn_reflns_point_group_measured_fraction_full 0.998
_diffrn_reflns_point_group_measured_fraction_max 0.967
_diffrn_reflns_theta_full 25.250
_diffrn_reflns_theta_max 28.423
_diffrn_reflns_theta_min 1.483
_diffrn_standards_decay_% 0
_diffrn_standards_number 0
_exptl_absorpt_coefficient_mu 4.530
_exptl_absorpt_correction_T_max 0.6601
_exptl_absorpt_correction_T_min 0.3855
_exptl_absorpt_correction_type multi-scan
_exptl_absorpt_process_details 'Bruker SADABS'
_exptl_crystal_colour yellow
_exptl_crystal_density_diffrn 1.936
_exptl_crystal_description prism
_exptl_crystal_F_000 2592
_exptl_crystal_size_max 0.260
_exptl_crystal_size_mid 0.230
_exptl_crystal_size_min 0.100
_refine_diff_density_max 2.299
_refine_diff_density_min -1.272
_refine_diff_density_rms 0.169
_refine_ls_extinction_method none
_refine_ls_goodness_of_fit_ref 1.095
_refine_ls_hydrogen_treatment constr
_refine_ls_matrix_type full
_refine_ls_number_parameters 885
_refine_ls_number_reflns 22031
_refine_ls_number_restraints 0
_refine_ls_restrained_S_all 1.095
_refine_ls_R_factor_all 0.0878
_refine_ls_R_factor_gt 0.0497
_refine_ls_shift/su_max 0.001
_refine_ls_shift/su_mean 0.000
_refine_ls_structure_factor_coef Fsqd
_refine_ls_weighting_details 'w=1/[\s^2^(Fo^2^)+(0.0614P)^2^] where P=(Fo^2^+2Fc^2^)/3'
_refine_ls_weighting_scheme calc
_refine_ls_wR_factor_gt 0.1188
_refine_ls_wR_factor_ref 0.1280
_reflns_Friedel_coverage 0.000
_reflns_number_gt 14741
_reflns_number_total 22031
_reflns_threshold_expression >2\s(I)
_cod_data_source_file c6dt02863b2.cif
_cod_data_source_block yv279
_cod_depositor_comments 'Adding full bibliography for 7040521--7040526.cif.'
_cod_database_code 7040525
_shelx_shelxl_version_number 2014/7
_shelx_space_group_comment
;
The symmetry employed for this shelxl refinement is uniquely defined
by the following loop, which should always be used as a source of
symmetry information in preference to the above space-group names.
They are only intended as comments.
;
_shelx_estimated_absorpt_t_min 0.386
_shelx_estimated_absorpt_t_max 0.660

loop_
_space_group_symop_operation_xyz
'x, y, z'
'-x, -y, -z'

loop_
_atom_site_label
_atom_site_type_symbol
_atom_site_fract_x
_atom_site_fract_y
_atom_site_fract_z
_atom_site_U_iso_or_equiv
_atom_site_adp_type
_atom_site_occupancy
_atom_site_site_symmetry_order
_atom_site_calc_flag
_atom_site_refinement_flags_posn
_atom_site_refinement_flags_adp
Mo1 Mo 0.48667(3) 0.87133(3) 0.03574(2) 0.01992(10) Uani 1 1 d . .
Mo2 Mo 0.37563(3) 1.02612(3) 0.03499(2) 0.02003(10) Uani 1 1 d . .
Mo3 Mo 0.55968(3) 1.03002(3) 0.05894(2) 0.02005(10) Uani 1 1 d . .
Br4 Br 0.42364(4) 0.92873(4) 0.12911(2) 0.02672(13) Uani 1 1 d . .
Mo5 Mo -0.03436(3) 0.46115(3) 0.57606(2) 0.02204(11) Uani 1 1 d . .
Br3 Br 0.30458(4) 0.86723(3) 0.01119(2) 0.02608(13) Uani 1 1 d . .
Mo6 Mo -0.12588(3) 0.55149(3) 0.49402(2) 0.02291(11) Uani 1 1 d . .
Mo4 Mo 0.04530(3) 0.61889(3) 0.51131(2) 0.02259(11) Uani 1 1 d . .
Br5 Br -0.04698(4) 0.70653(4) 0.42932(3) 0.03170(14) Uani 1 1 d . .
Br6 Br 0.13540(4) 0.52812(4) 0.59261(3) 0.03247(14) Uani 1 1 d . .
Br8 Br -0.11243(4) 0.63010(4) 0.58130(3) 0.03107(14) Uani 1 1 d . .
Br2 Br 0.66821(4) 0.87556(3) 0.05923(2) 0.02675(13) Uani 1 1 d . .
Br7 Br -0.20478(4) 0.39386(4) 0.55817(2) 0.02928(14) Uani 1 1 d . .
Br1 Br 0.44893(4) 1.18278(3) 0.05766(2) 0.02776(13) Uani 1 1 d . .
S1 S 0.52348(12) 0.64875(9) 0.10460(7) 0.0344(4) Uani 1 1 d . .
S2 S 0.15803(12) 1.11559(11) 0.09354(7) 0.0389(4) Uani 1 1 d . .
S3 S 0.63938(12) 1.12391(11) 0.16354(7) 0.0389(4) Uani 1 1 d . .
S5 S -0.07534(12) 0.44543(10) 0.71349(7) 0.0389(4) Uani 1 1 d . .
S4 S 0.11136(14) 0.81472(12) 0.55900(8) 0.0457(4) Uani 1 1 d . .
S6 S -0.33189(13) 0.63848(12) 0.45147(9) 0.0485(5) Uani 1 1 d . .
O11 O 0.4611(3) 0.7249(2) 0.07519(17) 0.0334(10) Uani 1 1 d . .
O51 O -0.0802(3) 0.4077(3) 0.66261(17) 0.0384(10) Uani 1 1 d . .
O31 O 0.6357(3) 1.0544(2) 0.12664(18) 0.0365(10) Uani 1 1 d . .
O41 O 0.0995(3) 0.7619(2) 0.5219(2) 0.0485(13) Uani 1 1 d . .
O61 O -0.2799(3) 0.6151(3) 0.49022(18) 0.0409(11) Uani 1 1 d . .
O21 O 0.2296(3) 1.0450(3) 0.07518(18) 0.0375(10) Uani 1 1 d . .
N1A N -0.0272(3) 0.2537(3) 0.2395(2) 0.0281(11) Uani 1 1 d . .
O53 O 0.0251(3) 0.4703(3) 0.72010(18) 0.0517(13) Uani 1 1 d . .
O33 O 0.7063(3) 1.0877(3) 0.20350(18) 0.0448(11) Uani 1 1 d . .
O22 O 0.2062(3) 1.1909(3) 0.1125(2) 0.0550(13) Uani 1 1 d . .
O52 O -0.1481(4) 0.5196(3) 0.7196(2) 0.0542(13) Uani 1 1 d . .
C21A C -0.1096(4) 0.3099(4) 0.2673(3) 0.0336(14) Uani 1 1 d . .
H21A H -0.1295 0.2736 0.3055 0.040 Uiso 1 1 calc R U
H21B H -0.0815 0.3734 0.2706 0.040 Uiso 1 1 calc R U
O43 O 0.1866(4) 0.7770(3) 0.5923(2) 0.0700(16) Uani 1 1 d . .
C31A C -0.0620(4) 0.1512(4) 0.2385(3) 0.0328(14) Uani 1 1 d . .
H31A H -0.1203 0.1560 0.2175 0.039 Uiso 1 1 calc R U
H31B H -0.0083 0.1192 0.2175 0.039 Uiso 1 1 calc R U
O32 O 0.5407(3) 1.1479(3) 0.1853(2) 0.0567(13) Uani 1 1 d . .
O23 O 0.0773(4) 1.0655(3) 0.1311(2) 0.0667(15) Uani 1 1 d . .
O13 O 0.6130(3) 0.6353(3) 0.0688(3) 0.0672(17) Uani 1 1 d . .
C12A C 0.0457(5) 0.4038(4) 0.1709(3) 0.0377(15) Uani 1 1 d . .
H12A H 0.1083 0.4034 0.1881 0.045 Uiso 1 1 calc R U
H12B H -0.0027 0.4452 0.1892 0.045 Uiso 1 1 calc R U
C41A C 0.0580(4) 0.2520(4) 0.2739(2) 0.0291(13) Uani 1 1 d . .
H41A H 0.0783 0.3201 0.2731 0.035 Uiso 1 1 calc R U
H41B H 0.0331 0.2233 0.3130 0.035 Uiso 1 1 calc R U
O63 O -0.2859(4) 0.7104(4) 0.4056(2) 0.0791(18) Uani 1 1 d . .
O42 O 0.0169(4) 0.8368(4) 0.5897(2) 0.0768(17) Uani 1 1 d . .
C11 C 0.4489(4) 0.5428(3) 0.1124(2) 0.0292(13) Uani 1 1 d . .
C16 C 0.4221(5) 0.5142(4) 0.0659(3) 0.0409(16) Uani 1 1 d . .
H16 H 0.4409 0.5521 0.0300 0.049 Uiso 1 1 calc R U
C32A C -0.0905(5) 0.0859(4) 0.2943(3) 0.0407(16) Uani 1 1 d . .
H32A H -0.1469 0.1147 0.3152 0.049 Uiso 1 1 calc R U
H32B H -0.0335 0.0806 0.3163 0.049 Uiso 1 1 calc R U
C41B C 0.5327(5) 0.8497(4) 0.3434(3) 0.0403(15) Uani 1 1 d . .
H41C H 0.4827 0.8489 0.3765 0.048 Uiso 1 1 calc R U
H41D H 0.5947 0.8216 0.3569 0.048 Uiso 1 1 calc R U
C36 C 0.7932(5) 1.2265(4) 0.0963(3) 0.0396(15) Uani 1 1 d . .
H36 H 0.8289 1.1672 0.1015 0.047 Uiso 1 1 calc R U
C11A C 0.0046(4) 0.3016(4) 0.1799(2) 0.0306(13) Uani 1 1 d . .
H11A H -0.0535 0.3026 0.1590 0.037 Uiso 1 1 calc R U
H11B H 0.0559 0.2606 0.1636 0.037 Uiso 1 1 calc R U
C55 C -0.0790(5) 0.1808(5) 0.8107(3) 0.0458(17) Uani 1 1 d . .
H55 H -0.0373 0.1255 0.8149 0.055 Uiso 1 1 calc R U
C12B C 0.3184(5) 0.8418(5) 0.3262(3) 0.054(2) Uani 1 1 d . .
H12C H 0.3370 0.8969 0.3432 0.065 Uiso 1 1 calc R U
H12D H 0.3059 0.7839 0.3562 0.065 Uiso 1 1 calc R U
C31 C 0.6955(5) 1.2307(4) 0.1212(3) 0.0363(15) Uani 1 1 d . .
N1B N 0.4949(4) 0.7840(4) 0.3074(2) 0.0428(13) Uani 1 1 d . .
C52 C -0.2037(5) 0.3397(4) 0.7966(3) 0.0453(17) Uani 1 1 d . .
H52 H -0.2477 0.3932 0.7914 0.054 Uiso 1 1 calc R U
C51 C -0.1124(5) 0.3426(4) 0.7644(2) 0.0328(14) Uani 1 1 d . .
O12 O 0.5362(5) 0.6654(3) 0.1584(2) 0.0788(19) Uani 1 1 d . .
C56 C -0.0492(5) 0.2626(4) 0.7715(3) 0.0427(16) Uani 1 1 d . .
H56 H 0.0138 0.2645 0.7495 0.051 Uiso 1 1 calc R U
C41 C 0.1580(7) 0.9276(5) 0.5173(4) 0.0835(14) Uani 1 1 d . .
C42A C 0.1496(4) 0.1969(4) 0.2565(3) 0.0391(15) Uani 1 1 d . .
H42A H 0.1779 0.2258 0.2179 0.047 Uiso 1 1 calc R U
H42B H 0.1318 0.1280 0.2574 0.047 Uiso 1 1 calc R U
C21B C 0.4775(5) 0.6838(4) 0.3449(3) 0.0430(16) Uani 1 1 d . .
H21C H 0.4328 0.6919 0.3787 0.052 Uiso 1 1 calc R U
H21D H 0.5421 0.6604 0.3570 0.052 Uiso 1 1 calc R U
C22A C -0.2023(5) 0.3291(5) 0.2386(3) 0.0458(17) Uani 1 1 d . .
H22A H -0.1847 0.3666 0.2004 0.055 Uiso 1 1 calc R U
H22B H -0.2333 0.2665 0.2358 0.055 Uiso 1 1 calc R U
C12 C 0.4198(5) 0.4894(4) 0.1648(3) 0.0462(17) Uani 1 1 d . .
H12 H 0.4366 0.5112 0.1969 0.055 Uiso 1 1 calc R U
C14 C 0.3393(5) 0.3746(4) 0.1247(4) 0.058(2) Uani 1 1 d . .
H14 H 0.3011 0.3165 0.1290 0.070 Uiso 1 1 calc R U
C42B C 0.5539(5) 0.9550(4) 0.3154(3) 0.0462(17) Uani 1 1 d . .
H42C H 0.6129 0.9582 0.2869 0.055 Uiso 1 1 calc R U
H42D H 0.4963 0.9812 0.2963 0.055 Uiso 1 1 calc R U
C33A C -0.1201(5) -0.0148(4) 0.2864(3) 0.058(2) Uani 1 1 d . .
H33A H -0.1757 -0.0083 0.2633 0.069 Uiso 1 1 calc R U
H33B H -0.0631 -0.0429 0.2657 0.069 Uiso 1 1 calc R U
O62 O -0.3763(4) 0.5565(4) 0.4349(3) 0.096(2) Uani 1 1 d . .
C53 C -0.2302(5) 0.2571(5) 0.8367(3) 0.0512(19) Uani 1 1 d . .
H53 H -0.2923 0.2548 0.8596 0.061 Uiso 1 1 calc R U
C13A C 0.0661(6) 0.4460(5) 0.1090(3) 0.0501(18) Uani 1 1 d . .
H13A H 0.0024 0.4535 0.0927 0.060 Uiso 1 1 calc R U
H13B H 0.1083 0.4007 0.0900 0.060 Uiso 1 1 calc R U
C32 C 0.6423(5) 1.3165(5) 0.1130(3) 0.0493(18) Uani 1 1 d . .
H32 H 0.5750 1.3193 0.1291 0.059 Uiso 1 1 calc R U
C35 C 0.8377(5) 1.3100(5) 0.0637(3) 0.0511(18) Uani 1 1 d . .
H35 H 0.9042 1.3077 0.0462 0.061 Uiso 1 1 calc R U
C13 C 0.3663(6) 0.4041(4) 0.1702(3) 0.056(2) Uani 1 1 d . .
H13 H 0.3482 0.3658 0.2062 0.067 Uiso 1 1 calc R U
C14A C 0.1192(6) 0.5456(5) 0.0995(3) 0.066(2) Uani 1 1 d . .
H14A H 0.0794 0.5891 0.1203 0.099 Uiso 1 1 calc R U
H14B H 0.1270 0.5740 0.0597 0.099 Uiso 1 1 calc R U
H14C H 0.1849 0.5372 0.1125 0.099 Uiso 1 1 calc R U
C21 C 0.1082(8) 1.1697(7) 0.0327(4) 0.0880(13) Uani 1 1 d . .
C43B C 0.5727(5) 1.0159(5) 0.3576(3) 0.056(2) Uani 1 1 d . .
H43A H 0.6271 0.9866 0.3785 0.067 Uiso 1 1 calc R U
H43B H 0.5120 1.0157 0.3846 0.067 Uiso 1 1 calc R U
C61 C -0.4324(7) 0.6982(8) 0.4837(4) 0.0886(13) Uani 1 1 d . .
C43A C 0.2271(5) 0.2028(5) 0.2971(3) 0.057(2) Uani 1 1 d . .
H43C H 0.2430 0.2720 0.2966 0.069 Uiso 1 1 calc R U
H43D H 0.1981 0.1736 0.3355 0.069 Uiso 1 1 calc R U
C22B C 0.4328(5) 0.6042(5) 0.3196(3) 0.0496(18) Uani 1 1 d . .
H22C H 0.3637 0.6210 0.3125 0.060 Uiso 1 1 calc R U
H22D H 0.4724 0.5992 0.2836 0.060 Uiso 1 1 calc R U
C54 C -0.1681(5) 0.1794(5) 0.8434(3) 0.0508(19) Uani 1 1 d . .
H54 H -0.1871 0.1237 0.8712 0.061 Uiso 1 1 calc R U
C11B C 0.4020(5) 0.8217(5) 0.2846(3) 0.0518(19) Uani 1 1 d . .
H11C H 0.3784 0.7738 0.2639 0.062 Uiso 1 1 calc R U
H11D H 0.4188 0.8827 0.2575 0.062 Uiso 1 1 calc R U
C31B C 0.5724(6) 0.7779(6) 0.2566(3) 0.061(2) Uani 1 1 d . .
H31C H 0.5895 0.8449 0.2366 0.073 Uiso 1 1 calc R U
H31D H 0.5410 0.7441 0.2310 0.073 Uiso 1 1 calc R U
C23B C 0.4333(5) 0.5085(5) 0.3591(3) 0.0529(19) Uani 1 1 d . .
H23A H 0.3987 0.5163 0.3959 0.063 Uiso 1 1 calc R U
H23B H 0.5031 0.4907 0.3640 0.063 Uiso 1 1 calc R U
C15 C 0.3667(5) 0.4280(4) 0.0723(3) 0.0505(19) Uani 1 1 d . .
H15 H 0.3481 0.4065 0.0405 0.061 Uiso 1 1 calc R U
C44B C 0.6013(6) 1.1217(5) 0.3304(3) 0.064(2) Uani 1 1 d . .
H44A H 0.6593 1.1222 0.3022 0.095 Uiso 1 1 calc R U
H44B H 0.6175 1.1574 0.3589 0.095 Uiso 1 1 calc R U
H44C H 0.5452 1.1529 0.3126 0.095 Uiso 1 1 calc R U
C33 C 0.6910(7) 1.3980(5) 0.0806(4) 0.064(2) Uani 1 1 d . .
H33 H 0.6564 1.4579 0.0750 0.076 Uiso 1 1 calc R U
C44A C 0.3230(5) 0.1500(5) 0.2818(4) 0.078(3) Uani 1 1 d . .
H44D H 0.3096 0.0797 0.2883 0.116 Uiso 1 1 calc R U
H44E H 0.3734 0.1633 0.3049 0.116 Uiso 1 1 calc R U
H44F H 0.3474 0.1730 0.2424 0.116 Uiso 1 1 calc R U
C34 C 0.7878(6) 1.3950(5) 0.0564(3) 0.060(2) Uani 1 1 d . .
H34 H 0.8195 1.4522 0.0347 0.071 Uiso 1 1 calc R U
C44 C 0.2330(7) 1.1005(5) 0.4563(4) 0.079(3) Uani 1 1 d . .
H44 H 0.2636 1.1609 0.4383 0.094 Uiso 1 1 calc R U
C23A C -0.2749(5) 0.3858(6) 0.2715(4) 0.066(2) Uani 1 1 d . .
H23C H -0.2961 0.3448 0.3084 0.080 Uiso 1 1 calc R U
H23D H -0.2398 0.4437 0.2780 0.080 Uiso 1 1 calc R U
C42 C 0.2366(7) 0.9294(5) 0.4776(4) 0.0835(14) Uani 1 1 d . .
H42 H 0.2674 0.8700 0.4720 0.100 Uiso 1 1 calc R U
C24B C 0.3829(6) 0.4249(5) 0.3395(4) 0.072(3) Uani 1 1 d . .
H24A H 0.3144 0.4429 0.3332 0.108 Uiso 1 1 calc R U
H24B H 0.3820 0.3658 0.3681 0.108 Uiso 1 1 calc R U
H24C H 0.4202 0.4128 0.3047 0.108 Uiso 1 1 calc R U
C13B C 0.2254(6) 0.8660(6) 0.2993(5) 0.091(2) Uani 1 1 d . .
H13C H 0.2033 0.8083 0.2858 0.109 Uiso 1 1 calc R U
H13D H 0.2403 0.9192 0.2667 0.109 Uiso 1 1 calc R U
C32B C 0.6701(6) 0.7251(8) 0.2697(4) 0.093(2) Uani 1 1 d . .
H32C H 0.7002 0.7555 0.2971 0.112 Uiso 1 1 calc R U
H32D H 0.6548 0.6561 0.2867 0.112 Uiso 1 1 calc R U
C26 C 0.1528(7) 1.2553(7) -0.0003(4) 0.0880(13) Uani 1 1 d . .
H26 H 0.2067 1.2856 0.0117 0.106 Uiso 1 1 calc R U
C34A C -0.1512(6) -0.0833(5) 0.3395(4) 0.086(3) Uani 1 1 d . .
H34A H -0.0968 -0.0900 0.3628 0.129 Uiso 1 1 calc R U
H34B H -0.1671 -0.1471 0.3314 0.129 Uiso 1 1 calc R U
H34C H -0.2102 -0.0581 0.3593 0.129 Uiso 1 1 calc R U
C62 C -0.4192(7) 0.7961(7) 0.4876(4) 0.0886(13) Uani 1 1 d . .
H62 H -0.3583 0.8292 0.4723 0.106 Uiso 1 1 calc R U
C43 C 0.2728(7) 1.0150(5) 0.4454(4) 0.0835(14) Uani 1 1 d . .
H43 H 0.3250 1.0150 0.4158 0.100 Uiso 1 1 calc R U
C22 C 0.0328(7) 1.1247(7) 0.0128(4) 0.0880(13) Uani 1 1 d . .
H22 H 0.0035 1.0658 0.0339 0.106 Uiso 1 1 calc R U
C66 C -0.5209(6) 0.6489(7) 0.5061(4) 0.0886(13) Uani 1 1 d . .
H66 H -0.5316 0.5828 0.5037 0.106 Uiso 1 1 calc R U
C46 C 0.1116(7) 1.0128(5) 0.5228(4) 0.0835(14) Uani 1 1 d . .
H46 H 0.0521 1.0132 0.5477 0.100 Uiso 1 1 calc R U
C33B C 0.7454(7) 0.7296(8) 0.2170(4) 0.094(3) Uani 1 1 d . .
H33C H 0.8004 0.6843 0.2259 0.112 Uiso 1 1 calc R U
H33D H 0.7120 0.7069 0.1880 0.112 Uiso 1 1 calc R U
C65 C -0.5937(7) 0.7032(7) 0.5325(4) 0.0886(13) Uani 1 1 d . .
H65 H -0.6557 0.6735 0.5492 0.106 Uiso 1 1 calc R U
C24A C -0.3638(7) 0.4182(8) 0.2453(5) 0.104(4) Uani 1 1 d . .
H24D H -0.3447 0.4669 0.2116 0.156 Uiso 1 1 calc R U
H24E H -0.4103 0.4471 0.2714 0.156 Uiso 1 1 calc R U
H24F H -0.3959 0.3624 0.2354 0.156 Uiso 1 1 calc R U
C25 C 0.1172(7) 1.2957(7) -0.0509(4) 0.0880(13) Uani 1 1 d . .
H25 H 0.1442 1.3544 -0.0736 0.106 Uiso 1 1 calc R U
C45 C 0.1526(7) 1.0989(5) 0.4916(4) 0.0835(14) Uani 1 1 d . .
H45 H 0.1212 1.1586 0.4961 0.100 Uiso 1 1 calc R U
C14B C 0.1409(6) 0.8975(6) 0.3397(4) 0.091(2) Uani 1 1 d . .
H14D H 0.1180 0.8414 0.3687 0.136 Uiso 1 1 calc R U
H14E H 0.0855 0.9223 0.3192 0.136 Uiso 1 1 calc R U
H14F H 0.1654 0.9488 0.3571 0.136 Uiso 1 1 calc R U
C24 C 0.0403(7) 1.2446(7) -0.0658(4) 0.0880(13) Uani 1 1 d . .
H24 H 0.0151 1.2707 -0.0997 0.106 Uiso 1 1 calc R U
C63 C -0.4925(7) 0.8420(7) 0.5127(4) 0.0886(13) Uani 1 1 d . .
H63 H -0.4839 0.9085 0.5151 0.106 Uiso 1 1 calc R U
C23 C 0.0002(7) 1.1642(7) -0.0371(4) 0.0880(13) Uani 1 1 d . .
H23 H -0.0514 1.1330 -0.0505 0.106 Uiso 1 1 calc R U
C34B C 0.7861(7) 0.8236(7) 0.1952(4) 0.093(2) Uani 1 1 d . .
H34D H 0.7323 0.8690 0.1859 0.139 Uiso 1 1 calc R U
H34E H 0.8322 0.8214 0.1614 0.139 Uiso 1 1 calc R U
H34F H 0.8220 0.8456 0.2230 0.139 Uiso 1 1 calc R U
C64 C -0.5761(7) 0.7970(7) 0.5343(4) 0.0886(13) Uani 1 1 d . .
H64 H -0.6269 0.8321 0.5521 0.106 Uiso 1 1 calc R U

loop_
_atom_site_aniso_label
_atom_site_aniso_U_11
_atom_site_aniso_U_22
_atom_site_aniso_U_33
_atom_site_aniso_U_23
_atom_site_aniso_U_13
_atom_site_aniso_U_12
Mo1 0.0261(2) 0.01302(19) 0.0192(3) 0.00053(17) -0.00214(19) -0.00032(16)
Mo2 0.0247(2) 0.01589(19) 0.0183(3) -0.00114(18) -0.00108(19) 0.00103(16)
Mo3 0.0270(2) 0.01600(19) 0.0167(2) -0.00147(18) -0.00338(19) -0.00088(16)
Br4 0.0337(3) 0.0264(3) 0.0175(3) 0.0010(2) -0.0001(2) -0.0024(2)
Mo5 0.0248(2) 0.0191(2) 0.0191(3) 0.00298(18) 0.00050(19) -0.00444(17)
Br3 0.0292(3) 0.0216(2) 0.0263(3) -0.0015(2) -0.0026(2) -0.0054(2)
Mo6 0.0206(2) 0.0197(2) 0.0253(3) 0.00248(19) -0.00052(19) -0.00117(16)
Mo4 0.0253(2) 0.0168(2) 0.0231(3) 0.00127(18) 0.0000(2) -0.00524(17)
Br5 0.0355(3) 0.0200(2) 0.0342(4) 0.0081(2) -0.0027(3) 0.0001(2)
Br6 0.0322(3) 0.0358(3) 0.0280(3) 0.0002(3) -0.0071(3) -0.0082(2)
Br8 0.0352(3) 0.0242(3) 0.0311(4) -0.0041(2) 0.0049(3) -0.0010(2)
Br2 0.0305(3) 0.0208(2) 0.0275(3) 0.0010(2) -0.0066(2) 0.0034(2)
Br7 0.0248(3) 0.0274(3) 0.0315(3) 0.0014(2) 0.0032(2) -0.0086(2)
Br1 0.0367(3) 0.0191(2) 0.0286(3) -0.0085(2) -0.0026(2) 0.0017(2)
S1 0.0491(9) 0.0157(6) 0.0377(10) 0.0023(6) -0.0135(8) -0.0036(6)
S2 0.0412(9) 0.0357(8) 0.0398(10) -0.0144(7) 0.0061(8) -0.0015(6)
S3 0.0419(9) 0.0470(9) 0.0287(9) -0.0078(7) -0.0067(7) -0.0034(7)
S5 0.0525(10) 0.0293(7) 0.0296(9) 0.0035(7) 0.0037(7) -0.0134(7)
S4 0.0558(11) 0.0452(9) 0.0301(10) 0.0037(8) 0.0038(8) -0.0109(8)
S6 0.0361(10) 0.0462(9) 0.0629(14) -0.0172(10) 0.0066(9) -0.0039(7)
O11 0.037(2) 0.0202(17) 0.038(3) 0.0083(17) -0.0048(19) -0.0030(16)
O51 0.046(3) 0.030(2) 0.034(3) 0.0045(19) -0.003(2) -0.0139(18)
O31 0.040(2) 0.0220(18) 0.047(3) 0.0001(18) -0.012(2) -0.0035(16)
O41 0.033(2) 0.0170(18) 0.080(4) 0.018(2) 0.014(2) -0.0085(16)
O61 0.055(3) 0.026(2) 0.032(3) -0.0021(19) 0.028(2) -0.0065(19)
O21 0.026(2) 0.040(2) 0.041(3) 0.004(2) -0.0007(19) -0.0025(17)
N1A 0.030(3) 0.026(2) 0.030(3) -0.010(2) -0.002(2) 0.0057(18)
O53 0.063(3) 0.057(3) 0.033(3) -0.009(2) 0.007(2) -0.034(2)
O33 0.049(3) 0.050(2) 0.035(3) 0.001(2) -0.012(2) -0.009(2)
O22 0.058(3) 0.051(3) 0.065(4) -0.031(3) -0.012(3) 0.001(2)
O52 0.078(3) 0.039(2) 0.040(3) 0.000(2) 0.001(3) 0.001(2)
C21A 0.035(3) 0.028(3) 0.036(4) -0.004(3) 0.001(3) 0.007(2)
O43 0.102(4) 0.050(3) 0.057(4) 0.003(3) -0.025(3) -0.007(3)
C31A 0.031(3) 0.026(3) 0.043(4) -0.011(3) -0.008(3) 0.000(2)
O32 0.043(3) 0.075(3) 0.055(3) -0.025(3) 0.005(2) 0.001(2)
O23 0.056(3) 0.057(3) 0.079(4) -0.015(3) 0.029(3) -0.001(2)
O13 0.039(3) 0.027(2) 0.127(5) -0.011(3) 0.015(3) -0.0025(19)
C12A 0.045(4) 0.036(3) 0.029(4) -0.003(3) 0.002(3) 0.000(3)
C41A 0.030(3) 0.032(3) 0.022(3) 0.002(2) -0.005(2) -0.003(2)
O63 0.047(3) 0.114(5) 0.061(4) 0.020(3) -0.002(3) 0.006(3)
O42 0.083(4) 0.073(3) 0.067(4) -0.021(3) 0.031(3) -0.021(3)
C11 0.041(3) 0.018(2) 0.029(3) -0.005(2) -0.004(3) 0.000(2)
C16 0.043(4) 0.034(3) 0.046(4) -0.013(3) 0.003(3) -0.002(3)
C32A 0.036(4) 0.030(3) 0.053(5) 0.000(3) -0.002(3) 0.003(2)
C41B 0.041(4) 0.059(4) 0.024(4) -0.011(3) -0.010(3) -0.002(3)
C36 0.053(4) 0.038(3) 0.030(4) -0.014(3) -0.002(3) -0.001(3)
C11A 0.036(3) 0.035(3) 0.022(3) -0.010(3) -0.004(3) 0.010(2)
C55 0.052(4) 0.043(3) 0.037(4) 0.007(3) -0.004(3) -0.004(3)
C12B 0.047(4) 0.049(4) 0.058(5) 0.024(4) -0.027(4) -0.008(3)
C31 0.048(4) 0.036(3) 0.029(4) -0.012(3) -0.013(3) 0.000(3)
N1B 0.042(3) 0.061(3) 0.027(3) -0.006(3) -0.012(2) -0.009(3)
C52 0.047(4) 0.040(3) 0.044(4) -0.003(3) 0.007(3) -0.007(3)
C51 0.047(4) 0.031(3) 0.017(3) -0.001(2) 0.002(3) -0.006(3)
O12 0.154(6) 0.044(3) 0.043(3) 0.005(2) -0.048(4) -0.029(3)
C56 0.042(4) 0.046(4) 0.037(4) -0.002(3) -0.002(3) -0.008(3)
C41 0.093(3) 0.0409(18) 0.102(4) -0.008(2) 0.037(3) -0.0032(19)
C42A 0.031(3) 0.040(3) 0.044(4) -0.004(3) -0.002(3) 0.002(3)
C21B 0.048(4) 0.052(4) 0.028(4) -0.003(3) -0.009(3) -0.005(3)
C22A 0.043(4) 0.053(4) 0.039(4) -0.004(3) -0.002(3) 0.012(3)
C12 0.071(5) 0.024(3) 0.040(4) 0.000(3) -0.002(4) -0.003(3)
C14 0.049(4) 0.022(3) 0.097(7) -0.015(4) 0.021(4) -0.009(3)
C42B 0.045(4) 0.052(4) 0.041(4) -0.005(3) -0.008(3) -0.014(3)
C33A 0.045(4) 0.029(3) 0.098(7) 0.009(4) -0.039(4) -0.004(3)
O62 0.066(4) 0.082(4) 0.163(7) -0.065(4) -0.044(4) 0.015(3)
C53 0.055(4) 0.044(4) 0.044(5) -0.001(3) 0.024(4) -0.016(3)
C13A 0.070(5) 0.047(4) 0.030(4) -0.002(3) -0.002(4) 0.003(3)
C32 0.052(4) 0.047(4) 0.055(5) -0.022(4) -0.013(4) 0.009(3)
C35 0.057(5) 0.050(4) 0.047(5) -0.011(4) -0.006(4) -0.003(3)
C13 0.076(5) 0.025(3) 0.059(5) 0.000(3) 0.014(4) -0.007(3)
C14A 0.096(6) 0.047(4) 0.047(5) 0.002(4) 0.004(5) 0.010(4)
C21 0.102(3) 0.095(3) 0.080(3) -0.036(3) -0.033(3) 0.050(3)
C43B 0.052(4) 0.059(4) 0.052(5) -0.014(4) 0.012(4) -0.011(3)
C61 0.066(3) 0.113(3) 0.098(3) -0.042(3) -0.022(2) 0.021(2)
C43A 0.037(4) 0.062(4) 0.067(6) 0.009(4) -0.014(4) -0.005(3)
C22B 0.047(4) 0.061(4) 0.043(5) -0.011(4) -0.012(3) -0.002(3)
C54 0.064(5) 0.041(4) 0.040(4) 0.010(3) -0.003(4) -0.013(3)
C11B 0.052(4) 0.065(4) 0.037(4) 0.001(4) -0.017(4) -0.016(3)
C31B 0.076(6) 0.084(5) 0.024(4) -0.021(4) 0.005(4) -0.028(4)
C23B 0.051(4) 0.058(4) 0.051(5) -0.015(4) 0.000(4) 0.002(3)
C15 0.052(4) 0.037(3) 0.070(6) -0.030(4) -0.005(4) -0.003(3)
C44B 0.064(5) 0.069(5) 0.059(6) -0.026(4) 0.010(4) -0.014(4)
C33 0.093(6) 0.026(3) 0.074(6) -0.010(4) -0.024(5) 0.015(4)
C44A 0.047(5) 0.063(5) 0.115(8) 0.012(5) -0.020(5) 0.004(4)
C34 0.081(6) 0.043(4) 0.056(5) -0.013(4) -0.006(5) -0.009(4)
C44 0.091(7) 0.049(4) 0.090(7) -0.001(5) -0.001(6) -0.028(4)
C23A 0.039(4) 0.091(6) 0.069(6) -0.022(5) 0.001(4) 0.025(4)
C42 0.093(3) 0.0409(18) 0.102(4) -0.008(2) 0.037(3) -0.0032(19)
C24B 0.063(5) 0.065(5) 0.092(7) -0.024(5) -0.003(5) -0.015(4)
C13B 0.055(4) 0.070(4) 0.145(8) 0.006(4) -0.042(4) -0.003(3)
C32B 0.066(4) 0.145(7) 0.080(6) -0.055(5) -0.001(4) 0.008(4)
C26 0.102(3) 0.095(3) 0.080(3) -0.036(3) -0.033(3) 0.050(3)
C34A 0.069(6) 0.048(4) 0.128(9) 0.026(5) -0.021(6) -0.017(4)
C62 0.066(3) 0.113(3) 0.098(3) -0.042(3) -0.022(2) 0.021(2)
C43 0.093(3) 0.0409(18) 0.102(4) -0.008(2) 0.037(3) -0.0032(19)
C22 0.102(3) 0.095(3) 0.080(3) -0.036(3) -0.033(3) 0.050(3)
C66 0.066(3) 0.113(3) 0.098(3) -0.042(3) -0.022(2) 0.021(2)
C46 0.093(3) 0.0409(18) 0.102(4) -0.008(2) 0.037(3) -0.0032(19)
C33B 0.080(7) 0.145(9) 0.060(6) -0.041(6) 0.013(5) -0.049(6)
C65 0.066(3) 0.113(3) 0.098(3) -0.042(3) -0.022(2) 0.021(2)
C24A 0.076(7) 0.138(9) 0.111(9) -0.056(8) -0.013(6) 0.042(6)
C25 0.102(3) 0.095(3) 0.080(3) -0.036(3) -0.033(3) 0.050(3)
C45 0.093(3) 0.0409(18) 0.102(4) -0.008(2) 0.037(3) -0.0032(19)
C14B 0.055(4) 0.070(4) 0.145(8) 0.006(4) -0.042(4) -0.003(3)
C24 0.102(3) 0.095(3) 0.080(3) -0.036(3) -0.033(3) 0.050(3)
C63 0.066(3) 0.113(3) 0.098(3) -0.042(3) -0.022(2) 0.021(2)
C23 0.102(3) 0.095(3) 0.080(3) -0.036(3) -0.033(3) 0.050(3)
C34B 0.066(4) 0.145(7) 0.080(6) -0.055(5) -0.001(4) 0.008(4)
C64 0.066(3) 0.113(3) 0.098(3) -0.042(3) -0.022(2) 0.021(2)

loop_
_atom_type_symbol
_atom_type_description
_atom_type_scat_dispersion_real
_atom_type_scat_dispersion_imag
_atom_type_scat_source
C C 0.0033 0.0016 'International Tables Vol C Tables 4.2.6.8 and 6.1.1.4'
H H 0.0000 0.0000 'International Tables Vol C Tables 4.2.6.8 and 6.1.1.4'
N N 0.0061 0.0033 'International Tables Vol C Tables 4.2.6.8 and 6.1.1.4'
O O 0.0106 0.0060 'International Tables Vol C Tables 4.2.6.8 and 6.1.1.4'
S S 0.1246 0.1234 'International Tables Vol C Tables 4.2.6.8 and 6.1.1.4'
Br Br -0.2901 2.4595 'International Tables Vol C Tables 4.2.6.8 and 6.1.1.4'
Mo Mo -1.6832 0.6857 'International Tables Vol C Tables 4.2.6.8 and 6.1.1.4'

loop_
_geom_angle_atom_site_label_1
_geom_angle_atom_site_label_2
_geom_angle_atom_site_label_3
_geom_angle
_geom_angle_site_symmetry_1
_geom_angle_site_symmetry_3
O11 Mo1 Br2 94.23(10) . .
O11 Mo1 Br1 90.67(11) . 2_675
Br2 Mo1 Br1 89.92(2) . 2_675
O11 Mo1 Br3 85.97(10) . .
Br2 Mo1 Br3 179.51(3) . .
Br1 Mo1 Br3 89.62(2) 2_675 .
O11 Mo1 Br4 90.28(11) . .
Br2 Mo1 Br4 89.61(2) . .
Br1 Mo1 Br4 178.97(2) 2_675 .
Br3 Mo1 Br4 90.85(2) . .
O11 Mo1 Mo2 131.84(11) . .
Br2 Mo1 Mo2 119.98(2) . .
Br1 Mo1 Mo2 119.64(2) 2_675 .
Br3 Mo1 Mo2 60.123(17) . .
Br4 Mo1 Mo2 59.884(18) . .
O11 Mo1 Mo3 132.05(11) . 2_675
Br2 Mo1 Mo3 119.93(2) . 2_675
Br1 Mo1 Mo3 59.568(19) 2_675 2_675
Br3 Mo1 Mo3 59.650(18) . 2_675
Br4 Mo1 Mo3 119.95(2) . 2_675
Mo2 Mo1 Mo3 60.071(17) . 2_675
O11 Mo1 Mo3 137.56(11) . .
Br2 Mo1 Mo3 59.700(17) . .
Br1 Mo1 Mo3 119.52(2) 2_675 .
Br3 Mo1 Mo3 120.40(2) . .
Br4 Mo1 Mo3 59.455(17) . .
Mo2 Mo1 Mo3 60.282(16) . .
Mo3 Mo1 Mo3 90.238(18) 2_675 .
O11 Mo1 Mo2 137.79(11) . 2_675
Br2 Mo1 Mo2 59.721(18) . 2_675
Br1 Mo1 Mo2 59.538(18) 2_675 2_675
Br3 Mo1 Mo2 119.86(2) . 2_675
Br4 Mo1 Mo2 119.44(2) . 2_675
Mo2 Mo1 Mo2 90.239(18) . 2_675
Mo3 Mo1 Mo2 60.210(17) 2_675 2_675
Mo3 Mo1 Mo2 59.987(16) . 2_675
O21 Mo2 Br1 94.77(11) . .
O21 Mo2 Br2 91.64(11) . 2_675
Br1 Mo2 Br2 89.93(2) . 2_675
O21 Mo2 Br4 89.41(11) . .
Br1 Mo2 Br4 89.32(2) . .
Br2 Mo2 Br4 178.76(2) 2_675 .
O21 Mo2 Mo1 131.28(10) . .
Br1 Mo2 Mo1 119.41(2) . .
Br2 Mo2 Mo1 119.65(2) 2_675 .
Br4 Mo2 Mo1 59.967(18) . .
O21 Mo2 Br3 86.22(11) . .
Br1 Mo2 Br3 179.01(3) . .
Br2 Mo2 Br3 90.03(2) 2_675 .
Br4 Mo2 Br3 90.70(2) . .
Mo1 Mo2 Br3 59.792(17) . .
O21 Mo2 Mo3 132.61(12) . 2_675
Br1 Mo2 Mo3 119.66(2) . 2_675
Br2 Mo2 Mo3 59.640(19) 2_675 2_675
Br4 Mo2 Mo3 119.98(2) . 2_675
Mo1 Mo2 Mo3 60.016(17) . 2_675
Br3 Mo2 Mo3 59.523(17) . 2_675
O21 Mo2 Mo1 138.88(10) . 2_675
Br1 Mo2 Mo1 59.702(18) . 2_675
Br2 Mo2 Mo1 59.571(18) 2_675 2_675
Br4 Mo2 Mo1 119.19(2) . 2_675
Mo1 Mo2 Mo1 89.761(18) . 2_675
Br3 Mo2 Mo1 119.48(2) . 2_675
Mo3 Mo2 Mo1 59.954(16) 2_675 2_675
O21 Mo2 Mo3 137.14(12) . .
Br1 Mo2 Mo3 59.494(17) . .
Br2 Mo2 Mo3 119.40(2) 2_675 .
Br4 Mo2 Mo3 59.362(18) . .
Mo1 Mo2 Mo3 59.921(16) . .
Br3 Mo2 Mo3 119.71(2) . .
Mo3 Mo2 Mo3 89.998(19) 2_675 .
Mo1 Mo2 Mo3 59.831(16) 2_675 .
O31 Mo3 Br1 95.20(10) . .
O31 Mo3 Br4 90.09(10) . .
Br1 Mo3 Br4 89.66(2) . .
O31 Mo3 Br2 85.83(10) . .
Br1 Mo3 Br2 178.91(3) . .
Br4 Mo3 Br2 89.95(2) . .
O31 Mo3 Br3 89.80(10) . 2_675
Br1 Mo3 Br3 89.92(2) . 2_675
Br4 Mo3 Br3 179.56(3) . 2_675
Br2 Mo3 Br3 90.47(2) . 2_675
O31 Mo3 Mo1 138.21(9) . 2_675
Br1 Mo3 Mo1 59.751(19) . 2_675
Br4 Mo3 Mo1 119.90(2) . 2_675
Br2 Mo3 Mo1 119.63(2) . 2_675
Br3 Mo3 Mo1 59.974(18) 2_675 2_675
O31 Mo3 Mo1 131.83(9) . .
Br1 Mo3 Mo1 119.31(2) . .
Br4 Mo3 Mo1 60.117(18) . .
Br2 Mo3 Mo1 59.633(17) . .
Br3 Mo3 Mo1 120.23(2) 2_675 .
Mo1 Mo3 Mo1 89.762(18) 2_675 .
O31 Mo3 Mo2 131.49(11) . 2_675
Br1 Mo3 Mo2 119.66(2) . 2_675
Br4 Mo3 Mo2 120.18(2) . 2_675
Br2 Mo3 Mo2 59.723(18) . 2_675
Br3 Mo3 Mo2 60.177(18) 2_675 2_675
Mo1 Mo3 Mo2 59.913(17) 2_675 2_675
Mo1 Mo3 Mo2 60.058(16) . 2_675
O31 Mo3 Mo2 138.33(11) . .
Br1 Mo3 Mo2 59.513(18) . .
Br4 Mo3 Mo2 59.939(18) . .
Br2 Mo3 Mo2 119.43(2) . .
Br3 Mo3 Mo2 119.93(2) 2_675 .
Mo1 Mo3 Mo2 59.957(16) 2_675 .
Mo1 Mo3 Mo2 59.797(16) . .
Mo2 Mo3 Mo2 90.000(19) 2_675 .
Mo3 Br4 Mo2 60.698(18) . .
Mo3 Br4 Mo1 60.428(18) . .
Mo2 Br4 Mo1 60.149(18) . .
O51 Mo5 Br8 92.22(11) . .
O51 Mo5 Br6 94.10(10) . .
Br8 Mo5 Br6 89.41(2) . .
O51 Mo5 Br5 88.09(11) . 2_566
Br8 Mo5 Br5 178.95(2) . 2_566
Br6 Mo5 Br5 89.57(2) . 2_566
O51 Mo5 Mo6 133.74(11) . .
Br8 Mo5 Mo6 60.19(2) . .
Br6 Mo5 Mo6 119.59(2) . .
Br5 Mo5 Mo6 120.20(2) 2_566 .
O51 Mo5 Br7 86.53(10) . .
Br8 Mo5 Br7 90.72(2) . .
Br6 Mo5 Br7 179.35(3) . .
Br5 Mo5 Br7 90.30(2) 2_566 .
Mo6 Mo5 Br7 59.967(18) . .
O51 Mo5 Mo4 130.79(10) . 2_566
Br8 Mo5 Mo4 120.41(2) . 2_566
Br6 Mo5 Mo4 119.64(2) . 2_566
Br5 Mo5 Mo4 59.976(19) 2_566 2_566
Mo6 Mo5 Mo4 60.225(18) . 2_566
Br7 Mo5 Mo4 59.761(19) . 2_566
O51 Mo5 Mo6 135.92(11) . 2_566
Br8 Mo5 Mo6 119.66(2) . 2_566
Br6 Mo5 Mo6 59.68(2) . 2_566
Br5 Mo5 Mo6 59.553(18) 2_566 2_566
Mo6 Mo5 Mo6 90.05(2) . 2_566
Br7 Mo5 Mo6 119.72(2) . 2_566
Mo4 Mo5 Mo6 59.963(17) 2_566 2_566
O51 Mo5 Mo4 139.02(10) . .
Br8 Mo5 Mo4 59.610(18) . .
Br6 Mo5 Mo4 59.566(18) . .
Br5 Mo5 Mo4 119.60(2) 2_566 .
Mo6 Mo5 Mo4 60.023(16) . .
Br7 Mo5 Mo4 119.99(2) . .
Mo4 Mo5 Mo4 90.172(19) 2_566 .
Mo6 Mo5 Mo4 60.051(16) 2_566 .
Mo3 Br3 Mo1 60.374(17) 2_675 .
Mo3 Br3 Mo2 60.299(17) 2_675 .
Mo1 Br3 Mo2 60.085(17) . .
O61 Mo6 Br5 90.89(9) . .
O61 Mo6 Br6 92.74(12) . 2_566
Br5 Mo6 Br6 89.60(2) . 2_566
O61 Mo6 Br8 88.50(12) . .
Br5 Mo6 Br8 90.36(2) . .
Br6 Mo6 Br8 178.77(3) 2_566 .
O61 Mo6 Br7 89.39(9) . .
Br5 Mo6 Br7 179.23(3) . .
Br6 Mo6 Br7 89.67(2) 2_566 .
Br8 Mo6 Br7 90.36(2) . .
O61 Mo6 Mo5 132.91(11) . .
Br5 Mo6 Mo5 120.18(2) . .
Br6 Mo6 Mo5 119.50(2) 2_566 .
Br8 Mo6 Mo5 59.516(19) . .
Br7 Mo6 Mo5 60.030(18) . .
O61 Mo6 Mo4 133.87(10) . .
Br5 Mo6 Mo4 60.014(18) . .
Br6 Mo6 Mo4 119.54(2) 2_566 .
Br8 Mo6 Mo4 59.438(19) . .
Br7 Mo6 Mo4 120.20(2) . .
Mo5 Mo6 Mo4 60.170(16) . .
O61 Mo6 Mo5 137.13(11) . 2_566
Br5 Mo6 Mo5 59.692(18) . 2_566
Br6 Mo6 Mo5 59.597(19) 2_566 2_566
Br8 Mo6 Mo5 119.37(2) . 2_566
Br7 Mo6 Mo5 119.68(2) . 2_566
Mo5 Mo6 Mo5 89.94(2) . 2_566
Mo4 Mo6 Mo5 59.938(17) . 2_566
O61 Mo6 Mo4 135.94(10) . 2_566
Br5 Mo6 Mo4 119.67(2) . 2_566
Br6 Mo6 Mo4 59.516(19) 2_566 2_566
Br8 Mo6 Mo4 119.50(2) . 2_566
Br7 Mo6 Mo4 59.702(18) . 2_566
Mo5 Mo6 Mo4 59.983(18) . 2_566
Mo4 Mo6 Mo4 90.118(19) . 2_566
Mo5 Mo6 Mo4 59.981(16) 2_566 2_566
O41 Mo4 Br6 92.08(12) . .
O41 Mo4 Br8 91.19(11) . .
Br6 Mo4 Br8 89.46(2) . .
O41 Mo4 Br5 89.18(12) . .
Br6 Mo4 Br5 178.74(2) . .
Br8 Mo4 Br5 90.44(2) . .
O41 Mo4 Br7 88.98(11) . 2_566
Br6 Mo4 Br7 89.88(2) . 2_566
Br8 Mo4 Br7 179.33(3) . 2_566
Br5 Mo4 Br7 90.22(2) . 2_566
O41 Mo4 Mo5 133.24(13) . 2_566
Br6 Mo4 Mo5 119.47(2) . 2_566
Br8 Mo4 Mo5 120.22(2) . 2_566
Br5 Mo4 Mo5 59.566(19) . 2_566
Br7 Mo4 Mo5 60.035(19) 2_566 2_566
O41 Mo4 Mo6 134.64(11) . .
Br6 Mo4 Mo6 119.45(2) . .
Br8 Mo4 Mo6 60.120(19) . .
Br5 Mo4 Mo6 59.465(18) . .
Br7 Mo4 Mo6 120.13(2) 2_566 .
Mo5 Mo4 Mo6 60.099(18) 2_566 .
O41 Mo4 Mo5 136.93(13) . .
Br6 Mo4 Mo5 59.647(18) . .
Br8 Mo4 Mo5 59.618(18) . .
Br5 Mo4 Mo5 119.27(2) . .
Br7 Mo4 Mo5 119.88(2) 2_566 .
Mo5 Mo4 Mo5 89.828(19) 2_566 .
Mo6 Mo4 Mo5 59.807(16) . .
O41 Mo4 Mo6 135.42(11) . 2_566
Br6 Mo4 Mo6 59.68(2) . 2_566
Br8 Mo4 Mo6 119.59(2) . 2_566
Br5 Mo4 Mo6 119.35(2) . 2_566
Br7 Mo4 Mo6 59.912(18) 2_566 2_566
Mo5 Mo4 Mo6 59.790(17) 2_566 2_566
Mo6 Mo4 Mo6 89.882(19) . 2_566
Mo5 Mo4 Mo6 59.969(16) . 2_566
Mo6 Br5 Mo5 60.754(18) . 2_566
Mo6 Br5 Mo4 60.521(18) . .
Mo5 Br5 Mo4 60.458(19) 2_566 .
Mo4 Br6 Mo5 60.788(18) . .
Mo4 Br6 Mo6 60.807(19) . 2_566
Mo5 Br6 Mo6 60.724(19) . 2_566
Mo4 Br8 Mo5 60.772(18) . .
Mo4 Br8 Mo6 60.442(19) . .
Mo5 Br8 Mo6 60.293(19) . .
Mo1 Br2 Mo3 60.668(17) . .
Mo1 Br2 Mo2 60.709(18) . 2_675
Mo3 Br2 Mo2 60.639(18) . 2_675
Mo4 Br7 Mo6 60.385(17) 2_566 .
Mo4 Br7 Mo5 60.202(18) 2_566 .
Mo6 Br7 Mo5 60.003(17) . .
Mo3 Br1 Mo2 60.993(17) . .
Mo3 Br1 Mo1 60.679(18) . 2_675
Mo2 Br1 Mo1 60.758(17) . 2_675
O12 S1 O13 116.3(4) . .
O12 S1 O11 111.7(3) . .
O13 S1 O11 110.0(3) . .
O12 S1 C11 108.2(3) . .
O13 S1 C11 107.4(3) . .
O11 S1 C11 102.2(2) . .
O22 S2 O23 116.2(3) . .
O22 S2 O21 111.6(3) . .
O23 S2 O21 110.0(3) . .
O22 S2 C21 107.0(4) . .
O23 S2 C21 106.9(4) . .
O21 S2 C21 104.4(3) . .
O32 S3 O33 116.9(3) . .
O32 S3 O31 110.7(3) . .
O33 S3 O31 108.3(3) . .
O32 S3 C31 108.0(3) . .
O33 S3 C31 106.8(3) . .
O31 S3 C31 105.6(3) . .
O52 S5 O53 115.6(3) . .
O52 S5 O51 111.7(3) . .
O53 S5 O51 112.1(3) . .
O52 S5 C51 107.5(3) . .
O53 S5 C51 107.5(3) . .
O51 S5 C51 101.3(2) . .
O41 S4 O43 111.7(3) . .
O41 S4 O42 112.5(3) . .
O43 S4 O42 115.5(4) . .
O41 S4 C41 102.7(4) . .
O43 S4 C41 106.9(4) . .
O42 S4 C41 106.3(4) . .
O61 S6 O62 113.8(3) . .
O61 S6 O63 114.2(3) . .
O62 S6 O63 114.4(4) . .
O61 S6 C61 101.9(4) . .
O62 S6 C61 105.2(4) . .
O63 S6 C61 105.6(4) . .
S1 O11 Mo1 134.0(2) . .
S5 O51 Mo5 134.6(2) . .
S3 O31 Mo3 140.1(2) . .
S4 O41 Mo4 143.2(3) . .
S6 O61 Mo6 132.9(3) . .
S2 O21 Mo2 145.2(2) . .
C11A N1A C41A 110.7(4) . .
C11A N1A C31A 107.0(4) . .
C41A N1A C31A 111.0(4) . .
C11A N1A C21A 111.8(4) . .
C41A N1A C21A 105.5(4) . .
C31A N1A C21A 110.9(4) . .
C22A C21A N1A 116.7(5) . .
C22A C21A H21A 108.1 . .
N1A C21A H21A 108.1 . .
C22A C21A H21B 108.1 . .
N1A C21A H21B 108.1 . .
H21A C21A H21B 107.3 . .
C32A C31A N1A 116.7(5) . .
C32A C31A H31A 108.1 . .
N1A C31A H31A 108.1 . .
C32A C31A H31B 108.1 . .
N1A C31A H31B 108.1 . .
H31A C31A H31B 107.3 . .
C11A C12A C13A 110.5(5) . .
C11A C12A H12A 109.5 . .
C13A C12A H12A 109.5 . .
C11A C12A H12B 109.5 . .
C13A C12A H12B 109.5 . .
H12A C12A H12B 108.1 . .
C42A C41A N1A 116.7(5) . .
C42A C41A H41A 108.1 . .
N1A C41A H41A 108.1 . .
C42A C41A H41B 108.1 . .
N1A C41A H41B 108.1 . .
H41A C41A H41B 107.3 . .
C16 C11 C12 120.9(5) . .
C16 C11 S1 119.2(4) . .
C12 C11 S1 119.9(5) . .
C11 C16 C15 118.8(6) . .
C11 C16 H16 120.6 . .
C15 C16 H16 120.6 . .
C31A C32A C33A 110.4(6) . .
C31A C32A H32A 109.6 . .
C33A C32A H32A 109.6 . .
C31A C32A H32B 109.6 . .
C33A C32A H32B 109.6 . .
H32A C32A H32B 108.1 . .
C42B C41B N1B 115.8(5) . .
C42B C41B H41C 108.3 . .
N1B C41B H41C 108.3 . .
C42B C41B H41D 108.3 . .
N1B C41B H41D 108.3 . .
H41C C41B H41D 107.4 . .
C35 C36 C31 119.0(6) . .
C35 C36 H36 120.5 . .
C31 C36 H36 120.5 . .
N1A C11A C12A 116.3(5) . .
N1A C11A H11A 108.2 . .
C12A C11A H11A 108.2 . .
N1A C11A H11B 108.2 . .
C12A C11A H11B 108.2 . .
H11A C11A H11B 107.4 . .
C54 C55 C56 120.1(6) . .
C54 C55 H55 120.0 . .
C56 C55 H55 120.0 . .
C11B C12B C13B 110.9(7) . .
C11B C12B H12C 109.5 . .
C13B C12B H12C 109.5 . .
C11B C12B H12D 109.5 . .
C13B C12B H12D 109.5 . .
H12C C12B H12D 108.0 . .
C32 C31 C36 120.9(6) . .
C32 C31 S3 120.2(5) . .
C36 C31 S3 118.9(5) . .
C11B N1B C41B 112.0(5) . .
C11B N1B C21B 111.4(5) . .
C41B N1B C21B 105.9(5) . .
C11B N1B C31B 106.4(5) . .
C41B N1B C31B 110.7(5) . .
C21B N1B C31B 110.5(5) . .
C51 C52 C53 118.8(6) . .
C51 C52 H52 120.6 . .
C53 C52 H52 120.6 . .
C52 C51 C56 120.1(5) . .
C52 C51 S5 120.5(5) . .
C56 C51 S5 119.4(5) . .
C55 C56 C51 119.5(6) . .
C55 C56 H56 120.2 . .
C51 C56 H56 120.2 . .
C42 C41 C46 118.6(7) . .
C42 C41 S4 120.7(6) . .
C46 C41 S4 120.7(7) . .
C41A C42A C43A 108.7(5) . .
C41A C42A H42A 110.0 . .
C43A C42A H42A 110.0 . .
C41A C42A H42B 110.0 . .
C43A C42A H42B 110.0 . .
H42A C42A H42B 108.3 . .
N1B C21B C22B 116.7(5) . .
N1B C21B H21C 108.1 . .
C22B C21B H21C 108.1 . .
N1B C21B H21D 108.1 . .
C22B C21B H21D 108.1 . .
H21C C21B H21D 107.3 . .
C23A C22A C21A 109.3(6) . .
C23A C22A H22A 109.8 . .
C21A C22A H22A 109.8 . .
C23A C22A H22B 109.8 . .
C21A C22A H22B 109.8 . .
H22A C22A H22B 108.3 . .
C13 C12 C11 119.4(7) . .
C13 C12 H12 120.3 . .
C11 C12 H12 120.3 . .
C13 C14 C15 120.6(6) . .
C13 C14 H14 119.7 . .
C15 C14 H14 119.7 . .
C43B C42B C41B 110.6(6) . .
C43B C42B H42C 109.5 . .
C41B C42B H42C 109.5 . .
C43B C42B H42D 109.5 . .
C41B C42B H42D 109.5 . .
H42C C42B H42D 108.1 . .
C34A C33A C32A 113.9(7) . .
C34A C33A H33A 108.8 . .
C32A C33A H33A 108.8 . .
C34A C33A H33B 108.8 . .
C32A C33A H33B 108.8 . .
H33A C33A H33B 107.7 . .
C54 C53 C52 120.8(6) . .
C54 C53 H53 119.6 . .
C52 C53 H53 119.6 . .
C12A C13A C14A 110.6(6) . .
C12A C13A H13A 109.5 . .
C14A C13A H13A 109.5 . .
C12A C13A H13B 109.5 . .
C14A C13A H13B 109.5 . .
H13A C13A H13B 108.1 . .
C33 C32 C31 117.5(7) . .
C33 C32 H32 121.2 . .
C31 C32 H32 121.2 . .
C34 C35 C36 120.8(7) . .
C34 C35 H35 119.6 . .
C36 C35 H35 119.6 . .
C14 C13 C12 120.4(7) . .
C14 C13 H13 119.8 . .
C12 C13 H13 119.8 . .
C13A C14A H14A 109.5 . .
C13A C14A H14B 109.5 . .
H14A C14A H14B 109.5 . .
C13A C14A H14C 109.5 . .
H14A C14A H14C 109.5 . .
H14B C14A H14C 109.5 . .
C22 C21 C26 118.6(9) . .
C22 C21 S2 121.5(9) . .
C26 C21 S2 119.5(8) . .
C42B C43B C44B 112.2(6) . .
C42B C43B H43A 109.2 . .
C44B C43B H43A 109.2 . .
C42B C43B H43B 109.2 . .
C44B C43B H43B 109.2 . .
H43A C43B H43B 107.9 . .
C66 C61 C62 120.8(9) . .
C66 C61 S6 121.0(8) . .
C62 C61 S6 118.2(8) . .
C44A C43A C42A 111.9(7) . .
C44A C43A H43C 109.2 . .
C42A C43A H43C 109.2 . .
C44A C43A H43D 109.2 . .
C42A C43A H43D 109.2 . .
H43C C43A H43D 107.9 . .
C23B C22B C21B 109.4(6) . .
C23B C22B H22C 109.8 . .
C21B C22B H22C 109.8 . .
C23B C22B H22D 109.8 . .
C21B C22B H22D 109.8 . .
H22C C22B H22D 108.2 . .
C55 C54 C53 120.6(6) . .
C55 C54 H54 119.7 . .
C53 C54 H54 119.7 . .
N1B C11B C12B 116.1(6) . .
N1B C11B H11C 108.3 . .
C12B C11B H11C 108.3 . .
N1B C11B H11D 108.3 . .
C12B C11B H11D 108.3 . .
H11C C11B H11D 107.4 . .
N1B C31B C32B 115.9(6) . .
N1B C31B H31C 108.3 . .
C32B C31B H31C 108.3 . .
N1B C31B H31D 108.3 . .
C32B C31B H31D 108.3 . .
H31C C31B H31D 107.4 . .
C22B C23B C24B 113.6(6) . .
C22B C23B H23A 108.9 . .
C24B C23B H23A 108.9 . .
C22B C23B H23B 108.9 . .
C24B C23B H23B 108.9 . .
H23A C23B H23B 107.7 . .
C14 C15 C16 119.8(7) . .
C14 C15 H15 120.1 . .
C16 C15 H15 120.1 . .
C43B C44B H44A 109.5 . .
C43B C44B H44B 109.5 . .
H44A C44B H44B 109.5 . .
C43B C44B H44C 109.5 . .
H44A C44B H44C 109.5 . .
H44B C44B H44C 109.5 . .
C34 C33 C32 122.0(7) . .
C34 C33 H33 119.0 . .
C32 C33 H33 119.0 . .
C43A C44A H44D 109.5 . .
C43A C44A H44E 109.5 . .
H44D C44A H44E 109.5 . .
C43A C44A H44F 109.5 . .
H44D C44A H44F 109.5 . .
H44E C44A H44F 109.5 . .
C35 C34 C33 119.7(7) . .
C35 C34 H34 120.2 . .
C33 C34 H34 120.2 . .
C45 C44 C43 119.5(7) . .
C45 C44 H44 120.3 . .
C43 C44 H44 120.3 . .
C24A C23A C22A 115.0(7) . .
C24A C23A H23C 108.5 . .
C22A C23A H23C 108.5 . .
C24A C23A H23D 108.5 . .
C22A C23A H23D 108.5 . .
H23C C23A H23D 107.5 . .
C41 C42 C43 121.2(8) . .
C41 C42 H42 119.4 . .
C43 C42 H42 119.4 . .
C23B C24B H24A 109.5 . .
C23B C24B H24B 109.5 . .
H24A C24B H24B 109.5 . .
C23B C24B H24C 109.5 . .
H24A C24B H24C 109.5 . .
H24B C24B H24C 109.5 . .
C12B C13B C14B 112.1(9) . .
C12B C13B H13C 109.2 . .
C14B C13B H13C 109.2 . .
C12B C13B H13D 109.2 . .
C14B C13B H13D 109.2 . .
H13C C13B H13D 107.9 . .
C33B C32B C31B 111.9(8) . .
C33B C32B H32C 109.2 . .
C31B C32B H32C 109.2 . .
C33B C32B H32D 109.2 . .
C31B C32B H32D 109.2 . .
H32C C32B H32D 107.9 . .
C25 C26 C21 119.8(10) . .
C25 C26 H26 120.1 . .
C21 C26 H26 120.1 . .
C33A C34A H34A 109.5 . .
C33A C34A H34B 109.5 . .
H34A C34A H34B 109.5 . .
C33A C34A H34C 109.5 . .
H34A C34A H34C 109.5 . .
H34B C34A H34C 109.5 . .
C63 C62 C61 119.5(10) . .
C63 C62 H62 120.2 . .
C61 C62 H62 120.2 . .
C44 C43 C42 119.1(8) . .
C44 C43 H43 120.4 . .
C42 C43 H43 120.4 . .
C23 C22 C21 120.7(11) . .
C23 C22 H22 119.6 . .
C21 C22 H22 119.6 . .
C61 C66 C65 115.6(9) . .
C61 C66 H66 122.2 . .
C65 C66 H66 122.2 . .
C41 C46 C45 118.8(8) . .
C41 C46 H46 120.6 . .
C45 C46 H46 120.6 . .
C34B C33B C32B 113.8(9) . .
C34B C33B H33C 108.8 . .
C32B C33B H33C 108.8 . .
C34B C33B H33D 108.8 . .
C32B C33B H33D 108.8 . .
H33C C33B H33D 107.7 . .
C64 C65 C66 120.3(10) . .
C64 C65 H65 119.8 . .
C66 C65 H65 119.8 . .
C23A C24A H24D 109.5 . .
C23A C24A H24E 109.5 . .
H24D C24A H24E 109.5 . .
C23A C24A H24F 109.5 . .
H24D C24A H24F 109.5 . .
H24E C24A H24F 109.5 . .
C24 C25 C26 115.9(10) . .
C24 C25 H25 122.0 . .
C26 C25 H25 122.0 . .
C44 C45 C46 121.9(8) . .
C44 C45 H45 119.0 . .
C46 C45 H45 119.0 . .
C13B C14B H14D 109.5 . .
C13B C14B H14E 109.5 . .
H14D C14B H14E 109.5 . .
C13B C14B H14F 109.5 . .
H14D C14B H14F 109.5 . .
H14E C14B H14F 109.5 . .
C23 C24 C25 125.5(10) . .
C23 C24 H24 117.3 . .
C25 C24 H24 117.3 . .
C64 C63 C62 120.7(10) . .
C64 C63 H63 119.6 . .
C62 C63 H63 119.6 . .
C24 C23 C22 119.4(11) . .
C24 C23 H23 120.3 . .
C22 C23 H23 120.3 . .
C33B C34B H34D 109.5 . .
C33B C34B H34E 109.5 . .
H34D C34B H34E 109.5 . .
C33B C34B H34F 109.5 . .
H34D C34B H34F 109.5 . .
H34E C34B H34F 109.5 . .
C63 C64 C65 123.0(10) . .
C63 C64 H64 118.5 . .
C65 C64 H64 118.5 . .

loop_
_geom_bond_atom_site_label_1
_geom_bond_atom_site_label_2
_geom_bond_distance
_geom_bond_site_symmetry_2
Mo1 O11 2.109(3) .
Mo1 Br2 2.5944(7) .
Mo1 Br1 2.5967(7) 2_675
Mo1 Br3 2.6104(7) .
Mo1 Br4 2.6133(7) .
Mo1 Mo2 2.6181(6) .
Mo1 Mo3 2.6208(6) 2_675
Mo1 Mo3 2.6214(6) .
Mo1 Mo2 2.6242(6) 2_675
Mo2 O21 2.134(4) .
Mo2 Br1 2.5924(6) .
Mo2 Br2 2.5984(7) 2_675
Mo2 Br4 2.6112(7) .
Mo2 Br3 2.6191(6) .
Mo2 Mo3 2.6223(7) 2_675
Mo2 Mo1 2.6242(6) 2_675
Mo2 Mo3 2.6310(6) .
Mo3 O31 2.141(4) .
Mo3 Br1 2.5919(7) .
Mo3 Br4 2.5958(6) .
Mo3 Br2 2.5962(7) .
Mo3 Br3 2.6018(6) 2_675
Mo3 Mo1 2.6209(6) 2_675
Mo3 Mo2 2.6223(7) 2_675
Mo5 O51 2.138(4) .
Mo5 Br8 2.5940(7) .
Mo5 Br6 2.5944(7) .
Mo5 Br5 2.5961(7) 2_566
Mo5 Mo6 2.6145(7) .
Mo5 Br7 2.6152(7) .
Mo5 Mo4 2.6196(7) 2_566
Mo5 Mo6 2.6238(7) 2_566
Mo5 Mo4 2.6241(6) .
Br3 Mo3 2.6018(6) 2_675
Mo6 O61 2.262(5) .
Mo6 Br5 2.5925(6) .
Mo6 Br6 2.5966(8) 2_566
Mo6 Br8 2.6119(8) .
Mo6 Br7 2.6136(6) .
Mo6 Mo4 2.6202(6) .
Mo6 Mo5 2.6239(7) 2_566
Mo6 Mo4 2.6259(6) 2_566
Mo4 O41 2.207(4) .
Mo4 Br6 2.5922(7) .
Mo4 Br8 2.5938(7) .
Mo4 Br5 2.6070(7) .
Mo4 Br7 2.6080(7) 2_566
Mo4 Mo5 2.6196(7) 2_566
Mo4 Mo6 2.6260(6) 2_566
Br5 Mo5 2.5962(7) 2_566
Br6 Mo6 2.5965(8) 2_566
Br2 Mo2 2.5984(7) 2_675
Br7 Mo4 2.6080(7) 2_566
Br1 Mo1 2.5967(7) 2_675
S1 O12 1.417(5) .
S1 O13 1.438(5) .
S1 O11 1.487(4) .
S1 C11 1.768(5) .
S2 O22 1.422(4) .
S2 O23 1.437(5) .
S2 O21 1.466(4) .
S2 C21 1.756(10) .
S3 O32 1.435(5) .
S3 O33 1.438(4) .
S3 O31 1.452(4) .
S3 C31 1.773(6) .
S5 O52 1.436(5) .
S5 O53 1.442(5) .
S5 O51 1.453(4) .
S5 C51 1.755(5) .
S4 O41 1.301(5) .
S4 O43 1.420(6) .
S4 O42 1.462(5) .
S4 C41 1.790(8) .
S6 O61 1.247(5) .
S6 O62 1.445(5) .
S6 O63 1.446(5) .
S6 C61 1.768(9) .
N1A C11A 1.505(7) .
N1A C41A 1.510(7) .
N1A C31A 1.517(6) .
N1A C21A 1.523(7) .
C21A C22A 1.511(8) .
C21A H21A 0.9900 .
C21A H21B 0.9900 .
C31A C32A 1.509(8) .
C31A H31A 0.9900 .
C31A H31B 0.9900 .
C12A C11A 1.506(7) .
C12A C13A 1.520(8) .
C12A H12A 0.9900 .
C12A H12B 0.9900 .
C41A C42A 1.510(8) .
C41A H41A 0.9900 .
C41A H41B 0.9900 .
C11 C16 1.368(8) .
C11 C12 1.379(8) .
C16 C15 1.398(8) .
C16 H16 0.9500 .
C32A C33A 1.521(8) .
C32A H32A 0.9900 .
C32A H32B 0.9900 .
C41B C42B 1.520(8) .
C41B N1B 1.520(7) .
C41B H41C 0.9900 .
C41B H41D 0.9900 .
C36 C35 1.384(8) .
C36 C31 1.392(9) .
C36 H36 0.9500 .
C11A H11A 0.9900 .
C11A H11B 0.9900 .
C55 C54 1.362(9) .
C55 C56 1.381(8) .
C55 H55 0.9500 .
C12B C11B 1.490(10) .
C12B C13B 1.498(10) .
C12B H12C 0.9900 .
C12B H12D 0.9900 .
C31 C32 1.387(8) .
N1B C11B 1.489(8) .
N1B C21B 1.532(8) .
N1B C31B 1.543(8) .
C52 C51 1.379(8) .
C52 C53 1.390(8) .
C52 H52 0.9500 .
C51 C56 1.398(9) .
C56 H56 0.9500 .
C41 C42 1.348(11) .
C41 C46 1.362(10) .
C42A C43A 1.548(9) .
C42A H42A 0.9900 .
C42A H42B 0.9900 .
C21B C22B 1.535(8) .
C21B H21C 0.9900 .
C21B H21D 0.9900 .
C22A C23A 1.508(9) .
C22A H22A 0.9900 .
C22A H22B 0.9900 .
C12 C13 1.378(8) .
C12 H12 0.9500 .
C14 C13 1.353(11) .
C14 C15 1.374(10) .
C14 H14 0.9500 .
C42B C43B 1.507(9) .
C42B H42C 0.9900 .
C42B H42D 0.9900 .
C33A C34A 1.486(10) .
C33A H33A 0.9900 .
C33A H33B 0.9900 .
C53 C54 1.364(9) .
C53 H53 0.9500 .
C13A C14A 1.539(9) .
C13A H13A 0.9900 .
C13A H13B 0.9900 .
C32 C33 1.385(10) .
C32 H32 0.9500 .
C35 C34 1.353(10) .
C35 H35 0.9500 .
C13 H13 0.9500 .
C14A H14A 0.9800 .
C14A H14B 0.9800 .
C14A H14C 0.9800 .
C21 C22 1.388(13) .
C21 C26 1.410(13) .
C43B C44B 1.538(9) .
C43B H43A 0.9900 .
C43B H43B 0.9900 .
C61 C66 1.387(13) .
C61 C62 1.404(12) .
C43A C44A 1.526(10) .
C43A H43C 0.9900 .
C43A H43D 0.9900 .
C22B C23B 1.501(9) .
C22B H22C 0.9900 .
C22B H22D 0.9900 .
C54 H54 0.9500 .
C11B H11C 0.9900 .
C11B H11D 0.9900 .
C31B C32B 1.545(11) .
C31B H31C 0.9900 .
C31B H31D 0.9900 .
C23B C24B 1.539(9) .
C23B H23A 0.9900 .
C23B H23B 0.9900 .
C15 H15 0.9500 .
C44B H44A 0.9800 .
C44B H44B 0.9800 .
C44B H44C 0.9800 .
C33 C34 1.373(11) .
C33 H33 0.9500 .
C44A H44D 0.9800 .
C44A H44E 0.9800 .
C44A H44F 0.9800 .
C34 H34 0.9500 .
C44 C45 1.303(11) .
C44 C43 1.363(11) .
C44 H44 0.9500 .
C23A C24A 1.462(11) .
C23A H23C 0.9900 .
C23A H23D 0.9900 .
C42 C43 1.366(10) .
C42 H42 0.9500 .
C24B H24A 0.9800 .
C24B H24B 0.9800 .
C24B H24C 0.9800 .
C13B C14B 1.535(13) .
C13B H13C 0.9900 .
C13B H13D 0.9900 .
C32B C33B 1.539(11) .
C32B H32C 0.9900 .
C32B H32D 0.9900 .
C26 C25 1.410(12) .
C26 H26 0.9500 .
C34A H34A 0.9800 .
C34A H34B 0.9800 .
C34A H34C 0.9800 .
C62 C63 1.326(12) .
C62 H62 0.9500 .
C43 H43 0.9500 .
C22 C23 1.373(12) .
C22 H22 0.9500 .
C66 C65 1.406(12) .
C66 H66 0.9500 .
C46 C45 1.382(10) .
C46 H46 0.9500 .
C33B C34B 1.413(12) .
C33B H33C 0.9900 .
C33B H33D 0.9900 .
C65 C64 1.344(12) .
C65 H65 0.9500 .
C24A H24D 0.9800 .
C24A H24E 0.9800 .
C24A H24F 0.9800 .
C25 C24 1.389(12) .
C25 H25 0.9500 .
C45 H45 0.9500 .
C14B H14D 0.9800 .
C14B H14E 0.9800 .
C14B H14F 0.9800 .
C24 C23 1.296(12) .
C24 H24 0.9500 .
C63 C64 1.304(12) .
C63 H63 0.9500 .
C23 H23 0.9500 .
C34B H34D 0.9800 .
C34B H34E 0.9800 .
C34B H34F 0.9800 .
C64 H64 0.9500 .
